data_4301174
loop_
_publ_author_name
'T. Arumuganathan'
'Samar K. Das'

_publ_contact_author_address
; 
School of Chemistry
University of Hyderabad
Hyderabad 500 046,
India
;
_publ_contact_author_email skdsc@uohyd.ernet.in
_publ_contact_author_fax '91 40 23012460'
_publ_contact_author_name
;
Dr. Samar K. Das
;
_publ_contact_author_phone '91 40 23011007'
_publ_section_title
;
Discrete Polyoxovanadate Cluster into an Organic Free Metal-Oxide-Based
Material: Syntheses, Crystal Structures, and Magnetic Properties of a New
Series of Lanthanide Linked-POV Compounds [{Ln(H2O)6}2As8V14O42(SO3)].8H2O
(Ln = La3+, Sm3+, and Ce3+)
;
_journal_name_full 'Inorganic Chemistry'
_journal_page_first 496
_journal_page_last 507
_journal_paper_doi 10.1021/ic8002383
_journal_volume 48
_journal_year 2009
_chemical_formula_moiety 'H40 As8 La2 O65 S V14'
_chemical_formula_sum 'As8 H40 La2 O65 S V14'
_chemical_formula_weight 2702.72
_chemical_name_systematic
; 
 ? 
;
_space_group_IT_number 14
_symmetry_cell_setting monoclinic
_symmetry_space_group_name_Hall '-P 2yn'
_symmetry_space_group_name_H-M 'P 1 21/n 1'
_atom_sites_solution_primary direct
_atom_sites_solution_secondary difmap
_audit_creation_method SHELXL-97
_cell_angle_alpha 90.00
_cell_angle_beta 108.2570(10)
_cell_angle_gamma 90.00
_cell_formula_units_Z 2
_cell_length_a 13.4839(7)
_cell_length_b 12.3388(6)
_cell_length_c 18.3572(10)
_cell_measurement_reflns_used 6553
_cell_measurement_temperature 100(2)
_cell_measurement_theta_max 28.56
_cell_measurement_theta_min 2.25
_cell_volume 2900.4(3)
_computing_cell_refinement 'Bruker SMART'
_computing_data_collection 'Bruker SMART'
_computing_data_reduction 'Bruker SAINT'
_computing_molecular_graphics 'Bruker SHELXTL'
_computing_publication_material 'Bruker SHELXTL'
_computing_structure_refinement 'SHELXL-97 (Sheldrick, 1997)'
_computing_structure_solution 'SHELXS-97 (Sheldrick, 1990)'
_diffrn_ambient_temperature 100(2)
_diffrn_measured_fraction_theta_full 0.999
_diffrn_measured_fraction_theta_max 0.999
_diffrn_measurement_device_type 'CCD area detector'
_diffrn_measurement_method 'phi and omega scans'
_diffrn_radiation_monochromator graphite
_diffrn_radiation_source 'fine-focus sealed tube'
_diffrn_radiation_type MoK\a
_diffrn_radiation_wavelength 0.71073
_diffrn_reflns_av_R_equivalents 0.0274
_diffrn_reflns_av_sigmaI/netI 0.0203
_diffrn_reflns_limit_h_max 15
_diffrn_reflns_limit_h_min -16
_diffrn_reflns_limit_k_max 14
_diffrn_reflns_limit_k_min -14
_diffrn_reflns_limit_l_max 21
_diffrn_reflns_limit_l_min -21
_diffrn_reflns_number 27141
_diffrn_reflns_theta_full 25.00
_diffrn_reflns_theta_max 25.00
_diffrn_reflns_theta_min 1.65
_exptl_absorpt_coefficient_mu 8.277
_exptl_absorpt_correction_T_max 0.4916
_exptl_absorpt_correction_T_min 0.2632
_exptl_absorpt_correction_type empirical
_exptl_absorpt_process_details 'Bruker SADABS'
_exptl_crystal_colour 'redish brown'
_exptl_crystal_density_diffrn 3.095
_exptl_crystal_density_method 'not measured'
_exptl_crystal_description plate
_exptl_crystal_F_000 2552
_exptl_crystal_size_max 0.22
_exptl_crystal_size_mid 0.18
_exptl_crystal_size_min 0.10
_refine_diff_density_max 2.549
_refine_diff_density_min -1.011
_refine_diff_density_rms 0.187
_refine_ls_extinction_method none
_refine_ls_goodness_of_fit_ref 1.074
_refine_ls_hydrogen_treatment none
_refine_ls_matrix_type full
_refine_ls_number_parameters 428
_refine_ls_number_reflns 5106
_refine_ls_number_restraints 0
_refine_ls_restrained_S_all 1.074
_refine_ls_R_factor_all 0.0386
_refine_ls_R_factor_gt 0.0340
_refine_ls_shift/su_max 0.001
_refine_ls_shift/su_mean 0.000
_refine_ls_structure_factor_coef Fsqd
_refine_ls_weighting_details 'calc w=1/[\s^2^(Fo^2^)+(0.0508P)^2^+22.3459P] where P=(Fo^2^+2Fc^2^)/3'
_refine_ls_weighting_scheme calc
_refine_ls_wR_factor_gt 0.0914
_refine_ls_wR_factor_ref 0.0943
_reflns_number_gt 4600
_reflns_number_total 5106
_reflns_threshold_expression >2sigma(I)
_cod_data_source_file ic8002383_si_001_2.cif
_cod_data_source_block skd126a
_cod_depositor_comments
;
The following automatic conversions were performed:
'_exptl_absorpt_correction_type' value 'Empirical' changed to 'empirical'
according to '/home/saulius/struct/CIF-dictionaries/cif_core.dic'
dictionary named 'cif_core.dic' version 2.4.1 from 2010-06-29.

Automatic conversion script
Id: cif_fix_enum 1527 2010-12-29 10:47:43Z saulius 
;
_cod_original_sg_symbol_H-M 'P 21/n'
_cod_original_formula_sum 'H40 As8 La2 O65 S V14'
_cod_database_code 4301174

loop_
_symmetry_equiv_pos_as_xyz
'x, y, z'
'-x+1/2, y+1/2, -z+1/2'
'-x, -y, -z'
'x-1/2, -y-1/2, z-1/2'

loop_
_atom_site_label
_atom_site_type_symbol
_atom_site_fract_x
_atom_site_fract_y
_atom_site_fract_z
_atom_site_U_iso_or_equiv
_atom_site_adp_type
_atom_site_occupancy
_atom_site_symmetry_multiplicity
_atom_site_calc_flag
_atom_site_refinement_flags
_atom_site_disorder_assembly
_atom_site_disorder_group
V1 V 0.20621(8) 0.50378(8) 0.36382(6) 0.0154(2) Uani 1 1 d . . .
V2 V 0.30018(8) 0.47961(8) 0.53117(6) 0.0123(2) Uani 1 1 d . . .
V3 V 0.22486(7) 0.46975(8) 0.67394(5) 0.0088(2) Uani 1 1 d . . .
V4 V -0.12952(7) 0.70842(8) 0.60772(6) 0.0126(2) Uani 1 1 d . . .
V5 V 0.01860(7) 0.77414(8) 0.51960(5) 0.0099(2) Uani 1 1 d . . .
V6 V 0.15244(7) 0.70399(8) 0.42286(5) 0.0110(2) Uani 1 1 d . . .
V7 V -0.01643(8) 0.52269(8) 0.28783(6) 0.0137(2) Uani 1 1 d . . .
As1 As 0.28010(4) 0.71777(5) 0.60695(3) 0.01235(15) Uani 1 1 d . . .
As2 As 0.12105(5) 0.71452(5) 0.71173(3) 0.01270(15) Uani 1 1 d . . .
As3 As -0.24759(4) 0.76684(5) 0.42484(3) 0.01277(15) Uani 1 1 d . . .
As4 As -0.08946(4) 0.76730(5) 0.32011(3) 0.01255(15) Uani 1 1 d . . .
La1 La 0.29782(3) 0.48597(3) 0.17879(2) 0.01536(11) Uani 1 1 d . . .
O1 O 0.2833(3) 0.5078(4) 0.3104(2) 0.0193(9) Uani 1 1 d . . .
O2 O 0.2468(3) 0.3873(3) 0.4403(2) 0.0123(8) Uani 1 1 d . . .
O3 O 0.2607(3) 0.5947(3) 0.4553(2) 0.0120(8) Uani 1 1 d . . .
O4 O 0.1005(3) 0.6172(4) 0.3320(2) 0.0179(9) Uani 1 1 d . . .
O5 O 0.4256(3) 0.4688(4) 0.5577(2) 0.0190(9) Uani 1 1 d . . .
O6 O 0.2725(3) 0.5729(3) 0.6102(2) 0.0133(8) Uani 1 1 d . . .
O7 O 0.3238(3) 0.4576(3) 0.7495(2) 0.0126(8) Uani 1 1 d . . .
O8 O 0.1278(3) 0.5718(3) 0.6988(2) 0.0149(9) Uani 1 1 d . . .
O9 O -0.0887(3) 0.5924(3) 0.6828(2) 0.0126(8) Uani 1 1 d . . .
O10 O -0.1732(3) 0.8061(3) 0.6478(2) 0.0172(9) Uani 1 1 d . . .
O11 O -0.1338(3) 0.7662(4) 0.5058(2) 0.0195(10) Uani 1 1 d . . .
O12 O 0.0196(3) 0.7420(4) 0.6256(2) 0.0235(10) Uani 1 1 d . . .
O13 O 0.0381(3) 0.9021(3) 0.5309(2) 0.0191(9) Uani 1 1 d . . .
O14 O 0.0112(3) 0.7639(4) 0.4100(2) 0.0183(9) Uani 1 1 d . . .
O15 O 0.1646(3) 0.7346(4) 0.5301(2) 0.0164(9) Uani 1 1 d . . .
O16 O 0.2084(3) 0.8062(3) 0.3969(2) 0.0171(9) Uani 1 1 d . . .
O17 O -0.0407(3) 0.5332(4) 0.1964(2) 0.0191(9) Uani 1 1 d . . .
O18 O -0.1144(3) 0.6259(3) 0.3133(2) 0.0139(8) Uani 1 1 d . . .
O19 O -0.1931(3) 0.8115(3) 0.3537(2) 0.0151(9) Uani 1 1 d . . .
O20 O -0.2542(3) 0.6250(3) 0.4042(2) 0.0134(8) Uani 1 1 d . . .
O21 O 0.2308(3) 0.7509(3) 0.6836(2) 0.0146(8) Uani 1 1 d . . .
O22 O 0.0221(9) 0.5954(8) 0.4897(6) 0.025(4) Uani 0.47(2) 1 d P . .
O23 O -0.0203(7) 0.5988(7) 0.5249(6) 0.016(4) Uani 0.49(2) 1 d P . .
O24 O -0.0651(10) 0.4825(9) 0.5587(7) 0.041(4) Uani 0.49(2) 1 d P . .
O25 O 0.1468(4) 0.3621(4) 0.1845(3) 0.0259(11) Uani 1 1 d . . .
O26 O 0.1361(4) 0.5998(4) 0.1618(3) 0.0349(12) Uani 1 1 d . . .
O27 O 0.1956(4) 0.5120(4) 0.0388(3) 0.0345(12) Uani 1 1 d . . .
O28 O 0.4379(4) 0.4873(4) 0.1155(3) 0.0268(11) Uani 1 1 d . . .
O29 O 0.4729(3) 0.5517(4) 0.2732(3) 0.0280(11) Uani 1 1 d . . .
O30 O 0.3931(4) 0.3245(4) 0.2593(3) 0.0281(11) Uani 1 1 d . . .
O31 O 0.5824(4) 0.7105(5) 0.5878(3) 0.0345(12) Uani 1 1 d . . .
O32 O 0.5668(4) 0.2971(4) 0.5649(3) 0.0319(12) Uani 1 1 d . . .
O33 O 0.0038(9) 0.5868(14) 0.9639(10) 0.192(8) Uani 1 1 d . . .
O34 O 0.7533(4) 0.5333(5) 0.0885(3) 0.0384(13) Uani 1 1 d . . .
S1 S 0.0330(3) 0.4953(3) 0.5260(2) 0.0257(13) Uani 0.513(9) 1 d P . .

loop_
_atom_site_aniso_label
_atom_site_aniso_U_11
_atom_site_aniso_U_22
_atom_site_aniso_U_33
_atom_site_aniso_U_23
_atom_site_aniso_U_13
_atom_site_aniso_U_12
V1 0.0148(5) 0.0192(5) 0.0130(5) -0.0019(4) 0.0054(4) 0.0014(4)
V2 0.0120(5) 0.0135(5) 0.0119(5) -0.0016(4) 0.0046(4) 0.0014(4)
V3 0.0072(4) 0.0116(5) 0.0073(5) 0.0001(4) 0.0019(4) 0.0015(4)
V4 0.0101(5) 0.0179(5) 0.0103(5) 0.0003(4) 0.0037(4) 0.0021(4)
V5 0.0097(5) 0.0105(5) 0.0098(5) 0.0017(4) 0.0032(4) 0.0005(4)
V6 0.0102(5) 0.0127(5) 0.0099(5) 0.0013(4) 0.0029(4) 0.0014(4)
V7 0.0143(5) 0.0143(5) 0.0135(5) 0.0006(4) 0.0060(4) 0.0018(4)
As1 0.0107(3) 0.0124(3) 0.0133(3) -0.0010(2) 0.0028(2) -0.0017(2)
As2 0.0127(3) 0.0152(3) 0.0104(3) -0.0013(2) 0.0038(2) 0.0011(2)
As3 0.0112(3) 0.0143(3) 0.0128(3) 0.0001(2) 0.0038(2) 0.0021(2)
As4 0.0123(3) 0.0126(3) 0.0121(3) 0.0030(2) 0.0029(2) 0.0006(2)
La1 0.01623(19) 0.0160(2) 0.01501(19) 0.00021(13) 0.00660(14) -0.00112(13)
O1 0.019(2) 0.022(2) 0.018(2) -0.0040(18) 0.0073(18) -0.0014(18)
O2 0.0124(19) 0.013(2) 0.011(2) -0.0020(16) 0.0040(16) 0.0037(16)
O3 0.0124(19) 0.013(2) 0.0097(19) -0.0010(16) 0.0016(15) 0.0030(16)
O4 0.013(2) 0.019(2) 0.018(2) -0.0067(18) -0.0001(17) 0.0038(17)
O5 0.015(2) 0.022(2) 0.020(2) -0.0026(18) 0.0052(18) 0.0020(18)
O6 0.018(2) 0.012(2) 0.011(2) 0.0005(16) 0.0049(16) 0.0035(16)
O7 0.0077(19) 0.018(2) 0.012(2) 0.0031(17) 0.0031(16) 0.0007(16)
O8 0.012(2) 0.015(2) 0.018(2) -0.0042(17) 0.0045(17) -0.0019(16)
O9 0.013(2) 0.013(2) 0.010(2) -0.0024(16) 0.0020(16) 0.0018(16)
O10 0.017(2) 0.014(2) 0.021(2) 0.0012(18) 0.0071(18) 0.0010(17)
O11 0.011(2) 0.038(3) 0.009(2) 0.0071(19) 0.0023(16) -0.0025(19)
O12 0.009(2) 0.047(3) 0.015(2) 0.011(2) 0.0043(17) 0.003(2)
O13 0.023(2) 0.013(2) 0.018(2) -0.0015(17) 0.0023(18) 0.0042(18)
O14 0.013(2) 0.026(2) 0.015(2) -0.0035(18) 0.0027(17) 0.0035(18)
O15 0.016(2) 0.024(2) 0.009(2) 0.0002(17) 0.0038(16) 0.0067(18)
O16 0.016(2) 0.017(2) 0.017(2) 0.0036(17) 0.0035(17) -0.0002(17)
O17 0.017(2) 0.027(2) 0.014(2) -0.0004(18) 0.0050(17) 0.0016(18)
O18 0.0119(19) 0.011(2) 0.019(2) -0.0014(16) 0.0045(16) 0.0005(16)
O19 0.014(2) 0.019(2) 0.014(2) 0.0043(17) 0.0074(17) 0.0042(17)
O20 0.017(2) 0.012(2) 0.012(2) 0.0024(16) 0.0055(16) 0.0023(16)
O21 0.015(2) 0.017(2) 0.013(2) -0.0019(17) 0.0062(16) -0.0013(17)
O22 0.038(7) 0.016(6) 0.028(7) -0.003(4) 0.022(5) -0.002(4)
O23 0.022(6) 0.011(5) 0.020(6) -0.002(4) 0.011(4) -0.001(4)
O24 0.051(8) 0.033(7) 0.061(9) -0.005(5) 0.052(7) -0.004(5)
O25 0.028(3) 0.029(3) 0.028(3) -0.006(2) 0.018(2) -0.007(2)
O26 0.029(3) 0.036(3) 0.047(3) 0.017(3) 0.021(2) 0.008(2)
O27 0.043(3) 0.029(3) 0.025(3) 0.005(2) 0.002(2) 0.004(2)
O28 0.038(3) 0.019(2) 0.029(3) 0.001(2) 0.020(2) -0.001(2)
O29 0.019(2) 0.037(3) 0.025(3) 0.001(2) 0.0020(19) -0.005(2)
O30 0.032(3) 0.029(3) 0.024(3) 0.000(2) 0.009(2) 0.007(2)
O31 0.025(3) 0.053(3) 0.025(3) -0.007(2) 0.007(2) 0.009(2)
O32 0.022(2) 0.028(3) 0.045(3) 0.002(2) 0.009(2) 0.000(2)
O33 0.085(8) 0.204(17) 0.246(17) 0.098(14) -0.009(9) -0.003(9)
O34 0.033(3) 0.045(3) 0.037(3) 0.012(3) 0.011(2) 0.009(3)
S1 0.0243(19) 0.017(2) 0.032(2) -0.0091(14) 0.0021(12) 0.0050(14)

loop_
_atom_type_symbol
_atom_type_description
_atom_type_scat_dispersion_real
_atom_type_scat_dispersion_imag
_atom_type_scat_source
O O 0.0106 0.0060 'International Tables Vol C Tables 4.2.6.8 and 6.1.1.4'
H H 0.0000 0.0000 'International Tables Vol C Tables 4.2.6.8 and 6.1.1.4'
S S 0.1246 0.1234 'International Tables Vol C Tables 4.2.6.8 and 6.1.1.4'
V V 0.3005 0.5294 'International Tables Vol C Tables 4.2.6.8 and 6.1.1.4'
As As 0.0499 2.0058 'International Tables Vol C Tables 4.2.6.8 and 6.1.1.4'
La La -0.2871 2.4523 'International Tables Vol C Tables 4.2.6.8 and 6.1.1.4'

loop_
_geom_angle_atom_site_label_1
_geom_angle_atom_site_label_2
_geom_angle_atom_site_label_3
_geom_angle
_geom_angle_site_symmetry_1
_geom_angle_site_symmetry_3
_geom_angle_publ_flag
O1 V1 O9 109.67(19) . 3_566 ?
O1 V1 O4 109.9(2) . . y
O9 V1 O4 83.58(17) 3_566 . ?
O1 V1 O3 111.0(2) . . y
O9 V1 O3 139.35(17) 3_566 . ?
O4 V1 O3 83.61(16) . . y
O1 V1 O2 111.3(2) . . y
O9 V1 O2 82.78(17) 3_566 . ?
O4 V1 O2 138.82(18) . . y
O3 V1 O2 81.98(17) . . y
O1 V1 V4 117.43(16) . 3_566 ?
O9 V1 V4 41.28(12) 3_566 3_566 ?
O4 V1 V4 115.45(14) . 3_566 ?
O3 V1 V4 114.69(12) . 3_566 ?
O2 V1 V4 41.50(12) . 3_566 ?
O5 V2 O3 107.7(2) . . y
O5 V2 O2 106.26(19) . . y
O3 V2 O2 82.52(17) . . y
O5 V2 O6 104.3(2) . . y
O3 V2 O6 91.61(16) . . y
O2 V2 O6 149.20(17) . . y
O5 V2 O20 105.1(2) . 3_566 ?
O3 V2 O20 147.03(17) . 3_566 ?
O2 V2 O20 91.74(17) . 3_566 ?
O6 V2 O20 76.88(17) . 3_566 ?
O7 V3 O6 103.69(19) . . y
O7 V3 O8 107.00(19) . . y
O6 V3 O8 95.11(18) . . y
O7 V3 O18 107.26(19) . 3_566 ?
O6 V3 O18 149.04(17) . 3_566 ?
O8 V3 O18 76.91(17) . 3_566 ?
O7 V3 O20 105.69(19) . 3_566 ?
O6 V3 O20 77.00(17) . 3_566 ?
O8 V3 O20 147.31(17) . 3_566 ?
O18 V3 O20 93.56(17) 3_566 3_566 ?
O7 V3 V7 111.99(14) . 3_566 ?
O6 V3 V7 127.03(12) . 3_566 ?
O8 V3 V7 38.18(12) . 3_566 ?
O18 V3 V7 38.73(12) 3_566 3_566 ?
O20 V3 V7 125.52(12) 3_566 3_566 ?
O10 V4 O9 106.83(19) . . y
O10 V4 O2 107.33(19) . 3_566 ?
O9 V4 O2 83.34(17) . 3_566 ?
O10 V4 O12 105.4(2) . . y
O9 V4 O12 89.40(18) . . y
O2 V4 O12 147.22(19) 3_566 . ?
O10 V4 O11 104.7(2) . . y
O9 V4 O11 148.28(18) . . y
O2 V4 O11 90.63(17) 3_566 . ?
O12 V4 O11 78.98(17) . . y
O10 V4 V1 112.78(16) . 3_566 ?
O9 V4 V1 41.46(12) . 3_566 ?
O2 V4 V1 41.89(12) 3_566 3_566 ?
O12 V4 V1 123.83(15) . 3_566 ?
O11 V4 V1 125.62(14) . 3_566 ?
O13 V5 O15 96.5(2) . . y
O13 V5 O12 96.9(2) . . y
O15 V5 O12 98.89(17) . . y
O13 V5 O14 98.5(2) . . y
O15 V5 O14 79.39(17) . . y
O12 V5 O14 164.6(2) . . y
O13 V5 O11 100.7(2) . . y
O15 V5 O11 162.8(2) . . y
O12 V5 O11 78.73(17) . . y
O14 V5 O11 98.35(17) . . y
O13 V5 O23 168.1(3) . . y
O15 V5 O23 89.8(3) . . y
O12 V5 O23 72.1(3) . . y
O14 V5 O23 92.5(3) . . y
O11 V5 O23 73.2(3) . . y
O13 V5 O22 166.0(4) . . y
O15 V5 O22 71.9(3) . . y
O12 V5 O22 92.8(3) . . y
O14 V5 O22 72.1(3) . . y
O11 V5 O22 91.1(3) . . y
O23 V5 O22 25.3(3) . . y
O16 V6 O4 104.9(2) . . y
O16 V6 O3 104.93(19) . . y
O4 V6 O3 85.05(17) . . y
O16 V6 O15 104.2(2) . . y
O4 V6 O15 150.77(19) . . y
O3 V6 O15 90.42(17) . . y
O16 V6 O14 101.2(2) . . y
O4 V6 O14 91.66(17) . . y
O3 V6 O14 153.68(18) . . y
O15 V6 O14 79.80(17) . . y
O17 V7 O4 105.2(2) . . y
O17 V7 O9 103.8(2) . 3_566 ?
O4 V7 O9 84.07(17) . 3_566 ?
O17 V7 O8 105.2(2) . 3_566 ?
O4 V7 O8 149.27(18) . 3_566 ?
O9 V7 O8 92.90(17) 3_566 3_566 ?
O17 V7 O18 105.1(2) . . y
O4 V7 O18 91.70(17) . . y
O9 V7 O18 150.93(17) 3_566 . ?
O8 V7 O18 76.26(17) 3_566 . ?
O17 V7 V3 109.30(16) . 3_566 ?
O4 V7 V3 124.53(13) . 3_566 ?
O9 V7 V3 126.00(12) 3_566 3_566 ?
O8 V7 V3 38.06(12) 3_566 3_566 ?
O18 V7 V3 38.19(12) . 3_566 ?
O15 As1 O21 98.66(19) . . y
O15 As1 O6 95.70(19) . . y
O21 As1 O6 99.39(19) . . y
O12 As2 O21 99.97(19) . . y
O12 As2 O8 97.3(2) . . y
O21 As2 O8 97.47(19) . . y
O11 As3 O19 99.77(19) . . y
O11 As3 O20 98.4(2) . . y
O19 As3 O20 98.78(19) . . y
O18 As4 O14 96.6(2) . . y
O18 As4 O19 99.95(19) . . y
O14 As4 O19 98.02(19) . . y
O1 La1 O28 138.20(16) . . y
O1 La1 O27 141.85(17) . . y
O28 La1 O27 77.20(18) . . y
O1 La1 O26 74.57(16) . . y
O28 La1 O26 133.16(16) . . y
O27 La1 O26 68.25(18) . . y
O1 La1 O30 72.78(15) . . y
O28 La1 O30 87.62(15) . . y
O27 La1 O30 134.26(16) . . y
O26 La1 O30 139.21(15) . . y
O1 La1 O25 73.86(14) . . y
O28 La1 O25 137.97(15) . . y
O27 La1 O25 86.01(17) . . y
O26 La1 O25 70.90(16) . . y
O30 La1 O25 77.03(16) . . y
O1 La1 O29 69.49(15) . . y
O28 La1 O29 69.26(16) . . y
O27 La1 O29 137.32(17) . . y
O26 La1 O29 118.68(17) . . y
O30 La1 O29 70.76(16) . . y
O25 La1 O29 136.67(15) . . y
O1 La1 O16 127.47(14) . 2_545 ?
O28 La1 O16 70.23(14) . 2_545 ?
O27 La1 O16 69.48(15) . 2_545 ?
O26 La1 O16 121.65(16) . 2_545 ?
O30 La1 O16 64.78(14) . 2_545 ?
O25 La1 O16 67.82(14) . 2_545 ?
O29 La1 O16 119.67(15) . 2_545 ?
O1 La1 O10 99.38(14) . 4_675 ?
O28 La1 O10 73.40(14) . 4_675 ?
O27 La1 O10 74.45(15) . 4_675 ?
O26 La1 O10 67.66(14) . 4_675 ?
O30 La1 O10 141.54(14) . 4_675 ?
O25 La1 O10 138.25(14) . 4_675 ?
O29 La1 O10 71.28(15) . 4_675 ?
O16 La1 O10 133.11(13) 2_545 4_675 ?
V1 O1 La1 146.3(2) . . y
V1 O1 O29 156.8(3) . . y
La1 O1 O29 56.61(13) . . y
V1 O1 O30 129.1(2) . . y
La1 O1 O30 54.71(12) . . y
O29 O1 O30 60.66(17) . . y
V1 O1 O26 101.0(2) . . y
La1 O1 O26 53.17(13) . . y
O29 O1 O26 95.41(18) . . y
O30 O1 O26 104.29(19) . . y
V1 O1 O25 95.2(2) . . y
La1 O1 O25 54.19(12) . . y
O29 O1 O25 107.39(18) . . y
O30 O1 O25 63.86(15) . . y
O26 O1 O25 58.11(16) . . y
V4 O2 V2 140.0(2) 3_566 . ?
V4 O2 V1 96.62(17) 3_566 . ?
V2 O2 V1 97.39(18) . . y
V6 O3 V2 137.7(2) . . y
V6 O3 V1 95.21(17) . . y
V2 O3 V1 98.11(18) . . y
V6 O4 V7 137.0(2) . . y
V6 O4 V1 96.11(18) . . y
V7 O4 V1 96.71(19) . . y
V2 O5 O32 134.8(2) . . y
As1 O6 V3 134.3(2) . . y
As1 O6 V2 122.0(2) . . y
V3 O6 V2 103.40(19) . . y
As2 O8 V3 136.6(2) . . y
As2 O8 V7 119.6(2) . 3_566 ?
V3 O8 V7 103.76(19) . 3_566 ?
V4 O9 V1 97.26(17) . 3_566 ?
V4 O9 V7 138.5(2) . 3_566 ?
V1 O9 V7 95.62(18) 3_566 3_566 ?
V4 O10 La1 155.2(2) . 4_576 ?
As3 O11 V4 123.7(2) . . y
As3 O11 V5 134.0(2) . . y
V4 O11 V5 99.97(18) . . y
As2 O12 V4 124.7(2) . . y
As2 O12 V5 132.9(2) . . y
V4 O12 V5 100.71(19) . . y
As4 O14 V5 136.0(2) . . y
As4 O14 V6 122.9(2) . . y
V5 O14 V6 99.29(18) . . y
As1 O15 V6 123.9(2) . . y
As1 O15 V5 135.5(2) . . y
V6 O15 V5 100.49(18) . . y
V6 O16 La1 151.9(2) . 2 ?
V7 O17 O26 110.7(2) . . y
As4 O18 V3 135.6(2) . 3_566 ?
As4 O18 V7 121.3(2) . . y
V3 O18 V7 103.07(19) 3_566 . ?
As3 O19 As4 135.3(2) . . y
As3 O20 V2 121.1(2) . 3_566 ?
As3 O20 V3 136.2(2) . 3_566 ?
V2 O20 V3 102.71(18) 3_566 3_566 ?
As2 O21 As1 136.4(2) . . y
O23 O22 S1 77.2(9) . 3_566 ?
O23 O22 S1 73.8(9) . . y
S1 O22 S1 47.2(4) 3_566 . ?
O23 O22 O24 143.5(11) . 3_566 ?
S1 O22 O24 68.5(6) 3_566 3_566 ?
S1 O22 O24 73.7(7) . 3_566 ?
O23 O22 V5 75.0(8) . . y
S1 O22 V5 144.9(8) 3_566 . ?
S1 O22 V5 138.9(7) . . y
O24 O22 V5 141.5(8) 3_566 . ?
O22 O23 S1 65.7(8) . . y
O22 O23 S1 61.7(8) . 3_566 ?
S1 O23 S1 43.6(4) . 3_566 ?
O22 O23 O24 122.2(10) . . y
S1 O23 O24 60.0(5) . . y
S1 O23 O24 65.9(5) 3_566 . ?
O22 O23 V5 79.7(8) . . y
S1 O23 V5 136.4(6) . . y
S1 O23 V5 136.1(7) 3_566 . ?
O24 O23 V5 157.4(7) . . y
O22 O24 S1 49.4(5) 3_566 . ?
O22 O24 O23 94.1(7) 3_566 . ?
S1 O24 O23 51.3(5) . . y
O22 O24 S1 49.2(5) 3_566 3_566 ?
S1 O24 S1 37.2(3) . 3_566 ?
O23 O24 S1 49.4(5) . 3_566 ?
La1 O25 O26 53.84(13) . . y
La1 O25 O1 51.94(12) . . y
O26 O25 O1 60.90(16) . . y
La1 O26 O17 125.1(2) . . y
La1 O26 O27 55.83(14) . . y
O17 O26 O27 123.1(3) . . y
La1 O26 O25 55.26(13) . . y
O17 O26 O25 71.44(17) . . y
O27 O26 O25 73.73(19) . . y
La1 O26 O1 52.27(12) . . y
O17 O26 O1 92.83(19) . . y
O27 O26 O1 107.6(2) . . y
O25 O26 O1 60.99(15) . . y
La1 O27 O26 55.92(15) . . y
La1 O29 O1 53.90(12) . . y
La1 O30 O1 52.50(12) . . y
S1 S1 O22 69.5(6) 3_566 3_566 ?
S1 S1 O22 63.3(5) 3_566 . ?
O22 S1 O22 132.8(4) 3_566 . ?
S1 S1 O23 68.4(5) 3_566 . ?
O22 S1 O23 119.7(6) 3_566 . ?
O22 S1 O23 40.5(5) . . y
S1 S1 O23 68.0(5) 3_566 3_566 ?
O22 S1 O23 41.1(5) 3_566 3_566 ?
O22 S1 O23 115.2(6) . 3_566 ?
O23 S1 O23 136.4(4) . 3_566 ?
S1 S1 O24 78.3(6) 3_566 . ?
O22 S1 O24 62.1(7) 3_566 . ?
O22 S1 O24 106.7(7) . . y
O23 S1 O24 68.7(6) . . y
O23 S1 O24 102.3(6) 3_566 . ?
S1 S1 O24 64.4(6) 3_566 3_566 ?
O22 S1 O24 102.4(7) 3_566 3_566 ?
O22 S1 O24 57.1(6) . 3_566 ?
O23 S1 O24 96.2(6) . 3_566 ?
O23 S1 O24 64.7(5) 3_566 3_566 ?
O24 S1 O24 142.8(3) . 3_566 ?

loop_
_geom_bond_atom_site_label_1
_geom_bond_atom_site_label_2
_geom_bond_distance
_geom_bond_site_symmetry_2
_geom_bond_publ_flag
V1 O1 1.637(4) . y
V1 O9 1.950(4) 3_566 ?
V1 O4 1.952(4) . y
V1 O3 1.961(4) . y
V1 O2 1.964(4) . y
V1 V4 2.9216(15) 3_566 ?
V2 O5 1.612(4) . y
V2 O3 1.942(4) . y
V2 O2 1.961(4) . y
V2 O6 1.977(4) . y
V2 O20 1.980(4) 3_566 ?
V3 O7 1.602(4) . y
V3 O6 1.967(4) . y
V3 O8 1.970(4) . y
V3 O18 1.970(4) 3_566 ?
V3 O20 1.984(4) 3_566 ?
V3 V7 3.1040(14) 3_566 ?
V4 O10 1.616(4) . y
V4 O9 1.943(4) . y
V4 O2 1.949(4) 3_566 ?
V4 O12 1.977(4) . y
V4 O11 1.986(4) . y
V4 V1 2.9216(15) 3_566 ?
V5 O13 1.604(4) . y
V5 O15 1.978(4) . y
V5 O12 1.981(4) . y
V5 O14 1.987(4) . y
V5 O11 1.993(4) . y
V5 O23 2.235(9) . y
V5 O22 2.277(10) . y
V6 O16 1.616(4) . y
V6 O4 1.920(4) . y
V6 O3 1.939(4) . y
V6 O15 1.961(4) . y
V6 O14 1.987(4) . y
V7 O17 1.611(4) . y
V7 O4 1.924(4) . y
V7 O9 1.959(4) 3_566 ?
V7 O8 1.975(4) 3_566 ?
V7 O18 1.994(4) . y
V7 V3 3.1041(13) 3_566 ?
As1 O15 1.756(4) . y
As1 O21 1.782(4) . y
As1 O6 1.793(4) . y
As2 O12 1.770(4) . y
As2 O21 1.771(4) . y
As2 O8 1.783(4) . y
As3 O11 1.770(4) . y
As3 O19 1.774(4) . y
As3 O20 1.787(4) . y
As4 O18 1.774(4) . y
As4 O14 1.779(4) . y
As4 O19 1.781(4) . y
La1 O1 2.500(4) . y
La1 O28 2.508(5) . y
La1 O27 2.527(5) . y
La1 O26 2.530(5) . y
La1 O30 2.572(5) . y
La1 O25 2.574(4) . y
La1 O29 2.583(4) . y
La1 O16 2.605(4) 2_545 ?
La1 O10 2.683(4) 4_675 ?
O1 O29 2.897(6) . y
O1 O30 3.009(6) . y
O1 O26 3.047(7) . y
O1 O25 3.049(6) . y
O2 V4 1.949(4) 3_566 ?
O5 O32 2.823(7) . y
O8 V7 1.975(4) 3_566 ?
O9 V1 1.950(4) 3_566 ?
O9 V7 1.959(4) 3_566 ?
O10 La1 2.683(4) 4_576 ?
O16 La1 2.605(4) 2 ?
O17 O26 2.777(6) . y
O18 V3 1.970(4) 3_566 ?
O20 V2 1.980(4) 3_566 ?
O20 V3 1.984(4) 3_566 ?
O22 O23 0.988(12) . y
O22 S1 1.324(10) 3_566 ?
O22 S1 1.389(11) . y
O22 O24 1.541(15) 3_566 ?
O23 S1 1.463(10) . y
O23 S1 1.466(10) 3_566 ?
O23 O24 1.745(14) . ?
O24 O22 1.541(15) 3_566 ?
O24 S1 1.623(10) . y
O24 S1 1.762(11) 3_566 ?
O25 O26 2.961(7) . y
O26 O27 2.837(8) . y
S1 S1 1.088(7) 3_566 ?
S1 O22 1.324(11) 3_566 ?
S1 O23 1.466(10) 3_566 ?
S1 O24 1.762(11) 3_566 ?
